data_4100192
_journal_name_full 'Journal of the American Chemical Society'
_journal_paper_doi 10.1021/ja052587t
_journal_year 2005
_chemical_formula_moiety 'C24 H20 O8 Si'
_chemical_formula_sum 'C24 H20 O8 Si'
_chemical_formula_weight 464.49
_space_group_IT_number 122
_space_group_name_Hall 'I -4 2bw'
_space_group_name_H-M_alt 'I -4 2 d'
_symmetry_cell_setting tetragonal
_symmetry_space_group_name_Hall 'I -4 2bw'
_symmetry_space_group_name_H-M 'I -4 2 d'
_cell_angle_alpha 90.00
_cell_angle_beta 90.00
_cell_angle_gamma 90.00
_cell_formula_units_Z 20
_cell_length_a 17.3347(8)
_cell_length_b 17.3347(8)
_cell_length_c 36.855(3)
_cell_measurement_temperature 220(2)
_cell_volume 11074.8(11)
_diffrn_ambient_temperature 220(2)
_exptl_crystal_density_diffrn 1.393
_cod_database_code 4100192

loop_
_symmetry_equiv_pos_as_xyz
'x, y, z'
'y, -x, -z'
'-x, -y, z'
'-y, x, -z'
'x, -y+1/2, -z+1/4'
'-y+1/2, -x, z+3/4'
'-x, y+1/2, -z+1/4'
'y+1/2, x, z+3/4'
'x+1/2, y+1/2, z+1/2'
'y+1/2, -x+1/2, -z+1/2'
'-x+1/2, -y+1/2, z+1/2'
'-y+1/2, x+1/2, -z+1/2'
'x+1/2, -y+1, -z+3/4'
'-y+1, -x+1/2, z+5/4'
'-x+1/2, y+1, -z+3/4'
'y+1, x+1/2, z+5/4'

loop_
_atom_site_label
_atom_site_type_symbol
_atom_site_fract_x
_atom_site_fract_y
_atom_site_fract_z
_atom_site_U_iso_or_equiv
_atom_site_adp_type
_atom_site_occupancy
_atom_site_symmetry_multiplicity
_atom_site_calc_flag
_atom_site_refinement_flags
_atom_site_disorder_assembly
_atom_site_disorder_group
Si1 Si 0.5000 0.5000 0.0000 0.0198(18) Uani 1 4 d S . .
C11 C 0.5138(5) 0.4118(7) 0.0295(3) 0.0317(18) Uani 1 1 d U . .
C12 C 0.5860(5) 0.3730(5) 0.0293(2) 0.0292(16) Uani 1 1 d U . .
H12 H 0.6256 0.3894 0.0137 0.035 Uiso 1 1 calc R . .
C13 C 0.5975(5) 0.3109(5) 0.0521(2) 0.0309(16) Uani 1 1 d U . .
C14 C 0.5391(5) 0.2868(5) 0.0753(3) 0.0319(17) Uani 1 1 d U . .
H14 H 0.5455 0.2447 0.0911 0.038 Uiso 1 1 calc R . .
C15 C 0.4701(6) 0.3285(6) 0.0738(3) 0.0323(17) Uani 1 1 d U . .
C16 C 0.4543(6) 0.3910(6) 0.0516(2) 0.0346(17) Uani 1 1 d U . .
H16 H 0.4066 0.4169 0.0517 0.041 Uiso 1 1 calc R . .
O13 O 0.6728(3) 0.2804(3) 0.05650(16) 0.0455(17) Uani 1 1 d U . .
H13 H 0.6748 0.2550 0.0755 0.068 Uiso 1 1 calc . . .
O15 O 0.4106(4) 0.3015(4) 0.09551(18) 0.0532(19) Uani 1 1 d U . .
H15 H 0.4268 0.2944 0.1164 0.080 Uiso 1 1 calc . . .
Si2 Si 0.5000 0.5000 0.20003(15) 0.0241(12) Uani 1 2 d S . .
C21 C 0.5174(5) 0.5845(6) 0.2294(3) 0.0306(18) Uani 1 1 d U . .
C22 C 0.4569(6) 0.6125(5) 0.2529(2) 0.0343(18) Uani 1 1 d U . .
H22 H 0.4077 0.5896 0.2528 0.041 Uiso 1 1 calc R . .
C23 C 0.4736(6) 0.6743(7) 0.2757(3) 0.0370(19) Uani 1 1 d U . .
C24 C 0.5409(5) 0.7113(6) 0.2753(3) 0.0350(19) Uani 1 1 d U . .
H24 H 0.5492 0.7548 0.2901 0.042 Uiso 1 1 calc R . .
C25 C 0.5995(6) 0.6834(6) 0.2522(3) 0.0358(17) Uani 1 1 d U . .
C26 C 0.5876(5) 0.6263(5) 0.2286(2) 0.0327(17) Uani 1 1 d U . .
H26 H 0.6259 0.6137 0.2115 0.039 Uiso 1 1 calc R . .
O23 O 0.4088(3) 0.6991(3) 0.29707(15) 0.0332(16) Uani 1 1 d U . .
H23 H 0.4242 0.7265 0.3140 0.050 Uiso 1 1 calc . . .
O25 O 0.6668(3) 0.7307(3) 0.25184(15) 0.0396(17) Uani 1 1 d U . .
H25 H 0.6762 0.7457 0.2727 0.059 Uiso 1 1 calc . . .
C31 C 0.4149(6) 0.5193(5) 0.1699(3) 0.0313(18) Uani 1 1 d U . .
C32 C 0.3774(5) 0.5850(6) 0.1680(2) 0.0326(17) Uani 1 1 d U . .
H32 H 0.3950 0.6249 0.1831 0.039 Uiso 1 1 calc R . .
C33 C 0.3135(5) 0.6019(5) 0.1457(2) 0.0339(17) Uani 1 1 d U . .
C34 C 0.2894(5) 0.5422(5) 0.1232(3) 0.0306(18) Uani 1 1 d U . .
H34 H 0.2487 0.5508 0.1068 0.037 Uiso 1 1 calc R . .
C35 C 0.3227(6) 0.4731(6) 0.1244(3) 0.0348(18) Uani 1 1 d U . .
C36 C 0.3879(6) 0.4579(6) 0.1468(2) 0.0342(18) Uani 1 1 d U . .
H36 H 0.4125 0.4096 0.1466 0.041 Uiso 1 1 calc R . .
O33 O 0.2718(4) 0.6695(4) 0.14658(16) 0.056(2) Uani 1 1 d U . .
H33 H 0.2863 0.6982 0.1299 0.083 Uiso 1 1 calc . . .
O35 O 0.2967(3) 0.4136(3) 0.10221(15) 0.0399(17) Uani 1 1 d U . .
H35 H 0.3272 0.3767 0.1034 0.060 Uiso 1 1 calc . . .
Si3 Si 0.0000 0.0000 0.10019(16) 0.0295(14) Uani 1 2 d S . .
C41 C -0.0088(5) 0.0885(8) 0.1293(3) 0.044(2) Uani 1 1 d U . .
C42 C -0.0766(5) 0.1273(6) 0.1308(3) 0.0429(18) Uani 1 1 d U . .
H42 H -0.1146 0.1123 0.1141 0.051 Uiso 1 1 calc . . .
C43 C -0.0960(6) 0.1869(5) 0.1544(3) 0.0425(17) Uani 1 1 d U . .
C44 C -0.0394(6) 0.2124(5) 0.1770(3) 0.0399(19) Uani 1 1 d U . .
H44 H -0.0477 0.2539 0.1929 0.048 Uiso 1 1 calc . . .
C45 C 0.0307(6) 0.1747(6) 0.1756(3) 0.0418(18) Uani 1 1 d U . .
C46 C 0.0484(6) 0.1133(6) 0.1520(2) 0.0434(18) Uani 1 1 d U . .
H46 H 0.0975 0.0903 0.1519 0.052 Uiso 1 1 calc . . .
O43 O -0.1733(3) 0.2135(3) 0.15924(15) 0.0456(16) Uani 1 1 d U . .
H43 H -0.1788 0.2554 0.1486 0.068 Uiso 1 1 calc . . .
O45 O 0.0945(3) 0.1934(3) 0.19502(16) 0.0485(17) Uani 1 1 d U . .
H45 H 0.0827 0.2248 0.2111 0.073 Uiso 1 1 calc . . .
C51 C -0.0845(6) -0.0169(5) 0.0709(3) 0.0357(18) Uani 1 1 d U . .
C52 C -0.1233(5) -0.0899(5) 0.0705(2) 0.0353(17) Uani 1 1 d U . .
H52 H -0.1089 -0.1289 0.0869 0.042 Uiso 1 1 calc . . .
C53 C -0.1843(6) -0.1029(5) 0.0449(2) 0.0405(18) Uani 1 1 d U . .
C54 C -0.2096(5) -0.0413(6) 0.0239(3) 0.0385(19) Uani 1 1 d U . .
H54 H -0.2508 -0.0497 0.0078 0.046 Uiso 1 1 calc . . .
C55 C -0.1783(7) 0.0299(7) 0.0254(3) 0.0434(19) Uani 1 1 d U . .
C56 C -0.1195(6) 0.0384(6) 0.0496(3) 0.0430(18) Uani 1 1 d U . .
H56 H -0.1001 0.0887 0.0521 0.052 Uiso 1 1 calc . . .
O53 O -0.2281(3) -0.1709(4) 0.04806(17) 0.0509(17) Uani 1 1 d U . .
H53 H -0.2558 -0.1760 0.0299 0.076 Uiso 1 1 calc . . .
O55 O -0.2044(3) 0.0918(3) 0.00496(17) 0.0487(18) Uani 1 1 d U . .
H55 H -0.2134 0.0773 -0.0161 0.073 Uiso 1 1 calc . . .

loop_
_atom_site_aniso_label
_atom_site_aniso_U_11
_atom_site_aniso_U_22
_atom_site_aniso_U_33
_atom_site_aniso_U_23
_atom_site_aniso_U_13
_atom_site_aniso_U_12
Si1 0.021(3) 0.021(3) 0.018(4) 0.000 0.000 0.000
C11 0.033(3) 0.032(3) 0.029(3) -0.001(3) 0.000(3) 0.002(3)
C12 0.029(3) 0.029(3) 0.030(3) 0.000(3) -0.003(3) 0.004(3)
C13 0.031(3) 0.029(3) 0.032(3) 0.000(3) -0.001(3) -0.004(3)
C14 0.034(3) 0.031(3) 0.031(3) 0.002(3) 0.001(3) 0.001(3)
C15 0.032(3) 0.034(3) 0.032(3) 0.001(3) -0.002(3) -0.001(3)
C16 0.035(3) 0.037(3) 0.032(3) 0.002(3) -0.001(3) 0.000(3)
O13 0.039(3) 0.047(3) 0.050(3) 0.010(3) 0.012(3) -0.001(3)
O15 0.058(4) 0.046(4) 0.056(3) 0.003(3) -0.010(3) 0.003(3)
Si2 0.021(3) 0.026(4) 0.025(3) 0.000 0.000 -0.0002(14)
C21 0.029(3) 0.032(3) 0.030(3) -0.001(3) 0.001(3) -0.003(3)
C22 0.036(3) 0.038(3) 0.029(3) 0.001(3) 0.001(3) -0.003(3)
C23 0.040(3) 0.038(3) 0.033(3) 0.002(3) -0.002(3) -0.001(3)
C24 0.037(3) 0.036(3) 0.032(3) 0.000(3) -0.002(3) -0.001(3)
C25 0.036(3) 0.036(3) 0.035(3) 0.002(3) -0.004(3) 0.001(3)
C26 0.032(3) 0.032(3) 0.034(3) -0.002(3) 0.001(3) -0.007(3)
O23 0.030(3) 0.036(3) 0.034(3) -0.002(3) -0.005(3) -0.007(3)
O25 0.034(3) 0.046(3) 0.038(3) 0.001(3) 0.001(3) 0.005(3)
C31 0.033(3) 0.034(3) 0.027(3) 0.000(3) 0.000(3) 0.005(3)
C32 0.034(3) 0.034(3) 0.031(3) 0.000(3) 0.000(3) 0.005(3)
C33 0.035(3) 0.034(3) 0.033(3) 0.000(3) 0.001(3) -0.007(3)
C34 0.032(3) 0.036(3) 0.024(3) -0.005(3) -0.004(3) -0.001(3)
C35 0.037(3) 0.038(3) 0.030(3) -0.001(3) -0.003(3) -0.001(3)
C36 0.036(3) 0.038(3) 0.028(3) 0.002(3) -0.001(3) 0.006(3)
O33 0.057(4) 0.055(3) 0.055(3) -0.004(3) -0.005(3) -0.003(3)
O35 0.033(3) 0.044(3) 0.043(3) 0.002(3) -0.005(3) 0.011(3)
Si3 0.031(4) 0.029(4) 0.029(3) 0.000 0.000 -0.0033(13)
C41 0.045(3) 0.044(3) 0.045(3) 0.000(3) 0.001(3) 0.002(3)
C42 0.044(3) 0.043(3) 0.042(3) 0.000(3) 0.000(3) 0.004(3)
C43 0.042(3) 0.044(3) 0.042(3) 0.002(3) 0.000(3) -0.004(3)
C44 0.042(3) 0.040(3) 0.037(3) -0.003(3) -0.003(3) 0.001(3)
C45 0.044(3) 0.041(3) 0.041(3) -0.003(3) -0.001(3) 0.001(3)
C46 0.046(3) 0.042(3) 0.043(3) -0.002(3) -0.001(3) 0.006(3)
O43 0.045(3) 0.046(3) 0.046(3) -0.006(3) -0.003(3) 0.002(3)
O45 0.040(3) 0.047(3) 0.058(3) 0.003(3) -0.007(3) -0.001(3)
C51 0.037(3) 0.034(3) 0.037(3) -0.001(3) 0.000(3) -0.001(3)
C52 0.034(3) 0.034(3) 0.037(3) -0.001(3) 0.000(3) -0.004(3)
C53 0.040(3) 0.042(3) 0.040(3) 0.000(3) 0.004(3) 0.006(3)
C54 0.041(3) 0.040(3) 0.035(3) -0.004(3) 0.000(3) 0.001(3)
C55 0.045(3) 0.044(3) 0.041(3) -0.004(3) 0.001(3) -0.001(3)
C56 0.045(3) 0.042(3) 0.043(3) -0.004(3) -0.005(3) -0.001(3)
O53 0.053(3) 0.044(3) 0.056(3) -0.002(3) 0.002(3) -0.003(3)
O55 0.043(3) 0.047(3) 0.056(3) -0.002(3) -0.001(3) -0.009(3)

loop_
_geom_bond_atom_site_label_1
_geom_bond_atom_site_label_2
_geom_bond_distance
_geom_bond_site_symmetry_2
_geom_bond_publ_flag
Si1 C11 1.890(11) 4_655 ?
Si1 C11 1.890(11) . ?
Si1 C11 1.890(11) 3_665 ?
Si1 C11 1.890(11) 2_565 ?
C11 C16 1.363(12) . ?
C11 C12 1.420(11) . ?
C12 C13 1.381(11) . ?
C12 H12 0.9400 . ?
C13 C14 1.389(11) . ?
C13 O13 1.416(10) . ?
C14 C15 1.398(13) . ?
C14 H14 0.9400 . ?
C15 C16 1.386(12) . ?
C15 O15 1.387(11) . ?
C16 H16 0.9400 . ?
O13 H13 0.8300 . ?
O15 H15 0.8300 . ?
Si2 C21 1.846(11) 3_665 ?
Si2 C21 1.846(11) . ?
Si2 C31 1.878(11) 3_665 ?
Si2 C31 1.878(11) . ?
C21 C26 1.416(12) . ?
C21 C22 1.444(12) . ?
C22 C23 1.392(13) . ?
C22 H22 0.9400 . ?
C23 C24 1.333(13) . ?
C23 O23 1.438(11) . ?
C24 C25 1.411(12) . ?
C24 H24 0.9400 . ?
C25 C26 1.333(12) . ?
C25 O25 1.425(10) . ?
C26 H26 0.9400 . ?
O23 H23 0.8300 . ?
O25 H25 0.8300 . ?
C31 C32 1.312(12) . ?
C31 C36 1.439(13) . ?
C32 C33 1.409(11) . ?
C32 H32 0.9400 . ?
C33 O33 1.378(10) . ?
C33 C34 1.393(11) . ?
C34 C35 1.329(13) . ?
C34 H34 0.9400 . ?
C35 O35 1.392(11) . ?
C35 C36 1.425(12) . ?
C36 H36 0.9400 . ?
O33 H33 0.8300 . ?
O35 H35 0.8300 . ?
Si3 C51 1.843(11) . ?
Si3 C51 1.843(11) 3 ?
Si3 C41 1.878(13) 3 ?
Si3 C41 1.878(13) . ?
C41 C42 1.354(12) . ?
C41 C46 1.366(14) . ?
C42 C43 1.391(12) . ?
C42 H42 0.9400 . ?
C43 C44 1.361(12) . ?
C43 O43 1.427(10) . ?
C44 C45 1.381(14) . ?
C44 H44 0.9400 . ?
C45 O45 1.358(11) . ?
C45 C46 1.408(12) . ?
C46 H46 0.9400 . ?
O43 H43 0.8300 . ?
O45 H45 0.8300 . ?
C51 C56 1.379(13) . ?
C51 C52 1.433(12) . ?
C52 C53 1.437(11) . ?
C52 H52 0.9400 . ?
C53 C54 1.390(12) . ?
C53 O53 1.407(10) . ?
C54 C55 1.350(14) . ?
C54 H54 0.9400 . ?
C55 C56 1.363(13) . ?
C55 O55 1.386(11) . ?
C56 H56 0.9400 . ?
O53 H53 0.8300 . ?
O55 H55 0.8300 . ?
